data_1534777
loop_
_publ_author_name
'Seitz, K.'
'Peschel, S.'
'Babel, D.'

_publ_section_title
;
 Ueber die Kristallstrukturen der Cyanokomplexe (Co (N H3)6) (Fe (C N)6),
 (Co (N H3)6)2 (Ni (C N)4)3 . 2(H2 O) und (Cu (en)2) (Ni (C N)4)
;
_journal_name_full 'Zeitschrift fuer Anorganische und Allgemeine Chemie'
_journal_page_first 929
_journal_page_last 934
_journal_volume 627
_journal_year 2001
_chemical_formula_sum 'C8 H16 Cu N8 Ni'
_chemical_name_systematic '(Cu (C2 N2 H8)2) (Ni (C N)4)'
_space_group_IT_number 2
_symmetry_space_group_name_Hall '-P 1'
_symmetry_space_group_name_H-M 'P -1'
_cell_angle_alpha 106.67
_cell_angle_beta 91.46
_cell_angle_gamma 106.96
_cell_formula_units_Z 1
_cell_length_a 6.505
_cell_length_b 7.29
_cell_length_c 7.965
_cell_volume 343.636
_citation_journal_id_ASTM ZAACAB
_cod_data_source_file Seitz_ZAACAB_2001_50.cif
_cod_data_source_block C8H16Cu1N8Ni1
_cod_original_cell_volume 343.6363
_cod_original_formula_sum 'C8 H16 Cu1 N8 Ni1'
_cod_database_code 1534777

loop_
_symmetry_equiv_pos_as_xyz
x,y,z
-x,-y,-z

loop_
_atom_site_label
_atom_site_type_symbol
_atom_site_fract_x
_atom_site_fract_y
_atom_site_fract_z
_atom_site_occupancy
_atom_site_U_iso_or_equiv
H6 H -0.0058 0.2712 -0.1075 1 0.0
H8 H 0.0961 -0.1935 -0.2688 1 0.0
N3 N-1 0.1609 0.614 0.3247 1 0.0
C4 C 0.4104 0.2546 0.3193 1 0.0
Ni1 Ni+2 0.5 0.5 0.5 1 0.0
C2 C 0.2143 0.0618 -0.2964 1 0.0
H5 H 0.1304 0.3561 0.0335 1 0.0
H2 H 0.403 0.2924 -0.0896 1 0.0
C3 C 0.2891 0.5755 0.3967 1 0.0
N4 N-1 0.352 0.1085 0.2051 1 0.0
H3 H 0.3362 0.0505 -0.3593 1 0.0
Cu1 Cu+2 0 0 0 1 0.0
N1 N 0.0919 0.2637 -0.0531 1 0.0
H1 H 0.2869 0.367 -0.2195 1 0.0
C1 C 0.2707 0.2655 -0.1618 1 0.0
H7 H 0.2761 -0.0846 -0.1648 1 0.0
N2 N 0.1605 -0.0908 -0.2038 1 0.0
H4 H 0.093 0.0424 -0.3779 1 0.0
